data_1559683
loop_
_publ_author_name
'Watkins, Daniel'
'Roseveare, Thomas M.'
'Warren, Mark R.'
'Thompson, Stephen P.'
'Fletcher, Ashleigh J.'
'Brammer, Lee'

_publ_section_title
;
 Multi-stimulus linear negative expansion of a breathing
 M(O<sub>2</sub>CR)<sub>4</sub>-node MOF.
;
_journal_name_full 'Faraday discussions'
_journal_page_first 133
_journal_page_last 151
_journal_paper_doi 10.1039/d0fd00089b
_journal_volume 225
_journal_year 2021
_chemical_formula_moiety '0.33(C48 H18 Cd3 N6 O36), 2(C2 H8 N)'
_chemical_formula_sum 'C20 H22 Cd N4 O12'
_chemical_formula_weight 622.81
_chemical_name_common SHF-81
_space_group_crystal_system trigonal
_space_group_IT_number 152
_space_group_name_Hall 'P 31 2"'
_space_group_name_H-M_alt 'P 31 2 1'
_atom_sites_solution_hydrogens geom
_atom_sites_solution_primary direct
_audit_creation_date 2020-05-29
_audit_creation_method
;
Olex2 1.2
(compiled 2018.05.29 svn.r3508 for OlexSys, GUI svn.r5506)
;
_audit_update_record
;
2020-06-29 deposited with the CCDC.	2020-08-17 downloaded from the CCDC.
;
_cell_angle_alpha 90
_cell_angle_beta 90
_cell_angle_gamma 120
_cell_formula_units_Z 3
_cell_length_a 14.366(3)
_cell_length_b 14.366(3)
_cell_length_c 12.8607(10)
_cell_measurement_reflns_used 2107
_cell_measurement_temperature 298
_cell_measurement_theta_max 19.8090
_cell_measurement_theta_min 2.1790
_cell_volume 2298.6(7)
_computing_cell_refinement
;
CrysAlisPro, Agilent Technologies,
Version 1.171.37.34 (release 22-05-2014 CrysAlis171 .NET)
(compiled May 22 2014,16:03:01)
;
_computing_data_collection
;
CrysAlisPro, Agilent Technologies,
Version 1.171.37.34 (release 22-05-2014 CrysAlis171 .NET)
(compiled May 22 2014,16:03:01)
;
_computing_data_reduction
;
CrysAlisPro, Agilent Technologies,
Version 1.171.37.34 (release 22-05-2014 CrysAlis171 .NET)
(compiled May 22 2014,16:03:01)
;
_computing_molecular_graphics 'Olex2 (Dolomanov et al., 2009)'
_computing_publication_material 'Olex2 (Dolomanov et al., 2009)'
_computing_structure_refinement 'XL (Sheldrick, 2008)'
_computing_structure_solution 'XS (Sheldrick, 2008)'
_diffrn_ambient_temperature 298
_diffrn_detector 'CCD plate'
_diffrn_measured_fraction_theta_full 0.999
_diffrn_measured_fraction_theta_max 0.999
_diffrn_measurement_details
;
#__ type_ start__ end____ width___ exp.time_
  1 omega  -92.00   38.00   0.4000    0.1970
omega____ theta____ kappa____ phi______ frames
    -       30.0000   45.0000  -80.0000 325

#__ type_ start__ end____ width___ exp.time_
  2 phi    -80.00   40.00   0.4000    0.1970
omega____ theta____ kappa____ phi______ frames
  38.0000   30.0000   45.0000     -     300

#__ type_ start__ end____ width___ exp.time_
  3 omega  -92.00   38.00   0.4000    0.1970
omega____ theta____ kappa____ phi______ frames
    -       30.0000   45.0000   40.0000 325

#__ type_ start__ end____ width___ exp.time_
  4 phi     40.00  160.00   0.4000    0.1970
omega____ theta____ kappa____ phi______ frames
  38.0000   30.0000   45.0000     -     300

#__ type_ start__ end____ width___ exp.time_
  5 omega  -92.00   38.00   0.4000    0.1970
omega____ theta____ kappa____ phi______ frames
    -       30.0000   45.0000  160.0000 325

#__ type_ start__ end____ width___ exp.time_
  6 phi    -90.00  150.00   0.4000    0.1970
omega____ theta____ kappa____ phi______ frames
  38.0000   30.0000    0.0000     -     600
;
_diffrn_measurement_device 'abstract diffractometer'
_diffrn_measurement_device_type 'dectris-CrysAlisPro-abstract goniometer imported dectris images'
_diffrn_measurement_method '\w and \p scans'
_diffrn_orient_matrix_UB_11 -0.0254307000
_diffrn_orient_matrix_UB_12 0.0098247000
_diffrn_orient_matrix_UB_13 -0.0403196000
_diffrn_orient_matrix_UB_21 0.0466822000
_diffrn_orient_matrix_UB_22 0.0472800000
_diffrn_orient_matrix_UB_23 -0.0107834000
_diffrn_orient_matrix_UB_31 0.0157185000
_diffrn_orient_matrix_UB_32 -0.0270863000
_diffrn_orient_matrix_UB_33 -0.0334450000
_diffrn_radiation_monochromator synchrotron
_diffrn_radiation_probe x-ray
_diffrn_radiation_type synchrotron
_diffrn_radiation_wavelength 0.6889
_diffrn_reflns_av_R_equivalents 0.1260
_diffrn_reflns_av_unetI/netI 0.0506
_diffrn_reflns_Laue_measured_fraction_full 0.999
_diffrn_reflns_Laue_measured_fraction_max 0.999
_diffrn_reflns_limit_h_max 14
_diffrn_reflns_limit_h_min -14
_diffrn_reflns_limit_k_max 14
_diffrn_reflns_limit_k_min -14
_diffrn_reflns_limit_l_max 12
_diffrn_reflns_limit_l_min -12
_diffrn_reflns_number 14756
_diffrn_reflns_point_group_measured_fraction_full 0.999
_diffrn_reflns_point_group_measured_fraction_max 0.999
_diffrn_reflns_theta_full 20.146
_diffrn_reflns_theta_max 20.146
_diffrn_reflns_theta_min 2.208
_diffrn_source synchrotron
_exptl_absorpt_coefficient_mu 0.713
_exptl_absorpt_correction_T_max 1.00000
_exptl_absorpt_correction_T_min 0.24810
_exptl_absorpt_correction_type multi-scan
_exptl_absorpt_process_details
;
CrysAlisPro, Agilent Technologies,
Version 1.171.37.34 (release 22-05-2014 CrysAlis171 .NET)
(compiled May 22 2014,16:03:01)
Empirical absorption correction using spherical harmonics,
 implemented in SCALE3 ABSPACK scaling algorithm.
;
_exptl_crystal_colour 'clear orange'
_exptl_crystal_colour_lustre clear
_exptl_crystal_colour_primary orange
_exptl_crystal_density_diffrn 1.350
_exptl_crystal_description needle
_exptl_crystal_F_000 942
_exptl_crystal_recrystallization_method 'Re-crystallisation from solvent: DMF'
_exptl_crystal_size_max 0.2
_exptl_crystal_size_mid 0.13
_exptl_crystal_size_min 0.13
_refine_diff_density_max 0.850
_refine_diff_density_min -0.528
_refine_diff_density_rms 0.142
_refine_ls_abs_structure_details
;
 Flack x determined using 358 quotients [(I+)-(I-)]/[(I+)+(I-)]
 (Parsons, Flack and Wagner, Acta Cryst. B69 (2013) 249-259).
;
_refine_ls_abs_structure_Flack -0.05(6)
_refine_ls_extinction_method none
_refine_ls_goodness_of_fit_ref 1.198
_refine_ls_hydrogen_treatment constr
_refine_ls_matrix_type full
_refine_ls_number_parameters 157
_refine_ls_number_reflns 1607
_refine_ls_number_restraints 179
_refine_ls_restrained_S_all 1.172
_refine_ls_R_factor_all 0.1752
_refine_ls_R_factor_gt 0.1232
_refine_ls_shift/su_max 0.000
_refine_ls_shift/su_mean 0.000
_refine_ls_structure_factor_coef Fsqd
_refine_ls_weighting_details 'w=1/[\s^2^(Fo^2^)+(0.1314P)^2^+23.6460P] where P=(Fo^2^+2Fc^2^)/3'
_refine_ls_weighting_scheme calc
_refine_ls_wR_factor_gt 0.3099
_refine_ls_wR_factor_ref 0.3602
_reflns_Friedel_coverage 0.739
_reflns_Friedel_fraction_full 1.000
_reflns_Friedel_fraction_max 1.000
_reflns_number_gt 1130
_reflns_number_total 1607
_reflns_threshold_expression 'I > 2\s(I)'
_cod_data_source_file d0fd00089b2.cif
_cod_data_source_block 20barco2_rt_tmr
_cod_depositor_comments 'Adding full bibliography for 1559676--1559688.cif.'
_cod_original_cell_volume 2298.5(8)
_cod_database_code 1559683
_shelx_shelxl_version_number 2018/3
_chemical_oxdiff_formula 'Cd O12 N4 C20 H22'
_shelx_space_group_comment
;
The symmetry employed for this shelxl refinement is uniquely defined
by the following loop, which should always be used as a source of
symmetry information in preference to the above space-group names.
They are only intended as comments.
;
_reflns_odcompleteness_completeness 99.79
_reflns_odcompleteness_iscentric 1
_reflns_odcompleteness_theta 20.15
_olex2_refinement_description
;
1. Others
 Fixed Uiso: H4(0.287) H6(0.22) H7(0.213) H2A(0.45) H2B(0.45) H9A(0.658)
 H9B(0.658) H9C(0.658) H10A(0.554) H10B(0.554) H10C(0.554)
 Fixed X: Cd1(0) H4(-0.198103) H6(-0.427235) H7(-0.324089) H2A(-0.132146) H2B(-
 0.227438) H9A(-0.21414) H9B(-0.102481) H9C(-0.207537) H10A(-0.114777) H10B(-
 0.140587) H10C(-0.03553)
 Fixed Y: H4(0.634987) H6(0.34166) H7(0.353911) H2A(0.283731) H2B(0.183465)
 H9A(0.292366) H9B(0.307682) H9C(0.197143) H10A(0.161687) H10B(0.109052)
 H10C(0.219592)
 Fixed Z: Cd1(0.166667) H4(-0.285581) H6(-0.19272) H7(-0.048996) H2A(0.055927)
 H2B(0.039414) H9A(-0.06879) H9B(-0.102606) H9C(-0.12081) H10A(0.111737)
 H10B(0.000986) H10C(0.019191)
;
_olex2_submission_special_instructions 'No special instructions were received'

loop_
_space_group_symop_operation_xyz
'x, y, z'
'-y, x-y, z+1/3'
'-x+y, -x, z+2/3'
'x-y, -y, -z+2/3'
'-x, -x+y, -z+1/3'
'y, x, -z'

loop_
_atom_site_label
_atom_site_type_symbol
_atom_site_fract_x
_atom_site_fract_y
_atom_site_fract_z
_atom_site_U_iso_or_equiv
_atom_site_adp_type
_atom_site_occupancy
_atom_site_site_symmetry_order
_atom_site_calc_flag
_atom_site_refinement_flags_posn
_atom_site_refinement_flags_adp
_atom_site_refinement_flags_occupancy
_atom_site_disorder_assembly
_atom_site_disorder_group
Cd1 Cd 0.000000 0.5202(5) 0.166667 0.136(3) Uani 1 2 d S TU P . .
O1 O -0.062(5) 0.602(4) 0.048(3) 0.199(17) Uani 1 1 d D U . . .
C1 C -0.130(6) 0.524(5) 0.007(6) 0.188(19) Uani 1 1 d D U . . .
C2 C -0.199(4) 0.502(4) -0.081(3) 0.20(2) Uani 1 1 d D U . . .
C3 C -0.162(4) 0.586(4) -0.152(4) 0.27(3) Uani 1 1 d DG U . . .
C4 C -0.223(4) 0.579(4) -0.238(3) 0.24(3) Uani 1 1 d DG U . . .
H4 H -0.198103 0.634987 -0.285581 0.287 Uiso 1 1 calc R . . . .
C5 C -0.323(4) 0.487(4) -0.253(3) 0.162(17) Uani 1 1 d DG U . . .
C6 C -0.361(3) 0.403(4) -0.183(3) 0.183(18) Uani 1 1 d G U . . .
H6 H -0.427235 0.341660 -0.192720 0.220 Uiso 1 1 calc R U . . .
C7 C -0.299(4) 0.410(4) -0.096(3) 0.177(18) Uani 1 1 d G U . . .
H7 H -0.324089 0.353911 -0.048996 0.213 Uiso 1 1 calc R U . . .
O4 O -0.377(4) 0.551(4) -0.400(4) 0.210(19) Uani 1 1 d D U . . .
C8 C -0.378(5) 0.477(5) -0.351(4) 0.163(17) Uani 1 1 d D U . . .
O3 O -0.464(5) 0.397(4) -0.364(3) 0.193(19) Uani 1 1 d D U . . .
O2 O -0.130(5) 0.442(4) 0.027(4) 0.22(2) Uani 1 1 d D U . . .
O6 O 0.007(5) 0.733(7) -0.163(7) 0.49(6) Uani 1 1 d D U . A -1
N1 N -0.080(4) 0.697(4) -0.121(5) 0.37(4) Uani 1 1 d D U . . .
O5 O -0.115(7) 0.746(6) -0.071(8) 0.46(5) Uani 1 1 d D U . . .
N2 N -0.161(7) 0.225(9) 0.016(7) 0.38(5) Uani 1 1 d D U . . .
H2A H -0.132146 0.283731 0.055927 0.450 Uiso 1 1 calc R . . . .
H2B H -0.227438 0.183465 0.039414 0.450 Uiso 1 1 calc R . . . .
C9 C -0.172(9) 0.258(10) -0.075(9) 0.44(7) Uani 1 1 d D U . . .
H9A H -0.214140 0.292366 -0.068790 0.658 Uiso 1 1 calc R . . . .
H9B H -0.102481 0.307682 -0.102606 0.658 Uiso 1 1 calc R . . . .
H9C H -0.207537 0.197143 -0.120810 0.658 Uiso 1 1 calc R . . . .
C10 C -0.110(8) 0.176(9) 0.038(8) 0.37(5) Uani 1 1 d D U . . .
H10A H -0.114777 0.161687 0.111737 0.554 Uiso 1 1 calc R . . . .
H10B H -0.140587 0.109052 0.000986 0.554 Uiso 1 1 calc R . . . .
H10C H -0.035530 0.219592 0.019191 0.554 Uiso 1 1 calc R . . . .

loop_
_atom_site_aniso_label
_atom_site_aniso_U_11
_atom_site_aniso_U_22
_atom_site_aniso_U_33
_atom_site_aniso_U_23
_atom_site_aniso_U_13
_atom_site_aniso_U_12
Cd1 0.121(5) 0.202(7) 0.056(2) -0.0015(18) -0.003(4) 0.060(2)
O1 0.21(4) 0.30(5) 0.10(3) -0.05(3) -0.08(3) 0.14(3)
C1 0.18(3) 0.30(4) 0.11(3) -0.05(3) -0.07(2) 0.13(3)
C2 0.19(3) 0.30(3) 0.08(2) -0.02(2) -0.06(2) 0.11(3)
C3 0.25(4) 0.31(4) 0.14(4) 0.01(3) -0.10(3) 0.06(3)
C4 0.23(4) 0.27(4) 0.16(4) 0.03(3) -0.08(3) 0.09(3)
C5 0.18(3) 0.22(3) 0.13(3) 0.01(2) -0.05(2) 0.14(2)
C6 0.19(3) 0.25(3) 0.14(3) 0.03(2) -0.09(2) 0.12(2)
C7 0.17(3) 0.27(3) 0.11(3) 0.00(2) -0.08(2) 0.12(2)
O4 0.26(4) 0.28(4) 0.15(3) 0.08(3) 0.00(3) 0.17(4)
C8 0.17(3) 0.25(4) 0.13(3) 0.03(3) -0.05(2) 0.15(3)
O3 0.23(4) 0.25(4) 0.09(3) -0.01(3) -0.06(3) 0.11(3)
O2 0.22(4) 0.28(5) 0.13(4) -0.02(3) -0.08(3) 0.12(4)
O6 0.37(7) 0.50(9) 0.23(7) 0.07(8) 0.01(7) -0.07(5)
N1 0.31(5) 0.35(4) 0.20(5) 0.00(4) -0.08(4) -0.02(4)
O5 0.48(9) 0.35(6) 0.30(8) -0.11(6) -0.11(7) 0.01(7)
N2 0.24(8) 0.63(11) 0.38(11) -0.22(11) -0.16(7) 0.31(7)
C9 0.26(9) 0.65(13) 0.44(13) -0.21(12) -0.26(8) 0.25(9)
C10 0.22(8) 0.66(13) 0.36(12) -0.24(11) -0.15(7) 0.32(8)

loop_
_atom_type_symbol
_atom_type_description
_atom_type_scat_dispersion_real
_atom_type_scat_dispersion_imag
_atom_type_scat_source
C C 0.0030 0.0010 'International Tables Vol C Tables 4.2.6.8 and 6.1.1.4'
H H 0.0000 0.0000 'International Tables Vol C Tables 4.2.6.8 and 6.1.1.4'
Cd Cd -0.8690 1.1630 'International Tables Vol C Tables 4.2.6.8 and 6.1.1.4'
N N 0.0060 0.0030 'International Tables Vol C Tables 4.2.6.8 and 6.1.1.4'
O O 0.0110 0.0060 'International Tables Vol C Tables 4.2.6.8 and 6.1.1.4'

loop_
_geom_angle_atom_site_label_1
_geom_angle_atom_site_label_2
_geom_angle_atom_site_label_3
_geom_angle
_geom_angle_site_symmetry_1
_geom_angle_site_symmetry_3
_geom_angle_publ_flag
O1 Cd1 O1 93(2) 5 . ?
O1 Cd1 O3 73.6(18) 5 3_455 ?
O1 Cd1 O3 100.0(18) . 3_455 ?
O1 Cd1 O3 100.0(18) 5 4_664 ?
O1 Cd1 O3 73.6(18) . 4_664 ?
O1 Cd1 O2 139(3) . 5 ?
O1 Cd1 O2 139(3) 5 . ?
O1 Cd1 O2 49.9(8) . . ?
O1 Cd1 O2 49.9(8) 5 5 ?
O4 Cd1 O1 137(2) 4_664 5 ?
O4 Cd1 O1 103.7(16) 4_664 . ?
O4 Cd1 O1 103.7(16) 3_455 5 ?
O4 Cd1 O1 137(2) 3_455 . ?
O4 Cd1 O4 91(2) 3_455 4_664 ?
O4 Cd1 O3 49.9(8) 3_455 3_455 ?
O4 Cd1 O3 49.9(8) 4_664 4_664 ?
O4 Cd1 O3 139(2) 4_664 3_455 ?
O4 Cd1 O3 139(2) 3_455 4_664 ?
O4 Cd1 O2 77(2) 4_664 . ?
O4 Cd1 O2 96(2) 4_664 5 ?
O4 Cd1 O2 77(2) 3_455 5 ?
O4 Cd1 O2 96(2) 3_455 . ?
O3 Cd1 O3 171(3) 3_455 4_664 ?
O2 Cd1 O3 94(2) 5 4_664 ?
O2 Cd1 O3 94(2) . 3_455 ?
O2 Cd1 O3 87.2(19) 5 3_455 ?
O2 Cd1 O3 87.2(19) . 4_664 ?
O2 Cd1 O2 171(3) 5 . ?
C1 O1 Cd1 99(2) . . ?
O1 C1 C2 136(5) . . ?
O1 C1 O2 115(3) . . ?
O2 C1 C2 107(4) . . ?
C3 C2 C1 113(4) . . ?
C3 C2 C7 120.0 . . ?
C7 C2 C1 126(4) . . ?
C2 C3 C4 120.0 . . ?
C2 C3 N1 121(2) . . ?
C4 C3 N1 115(2) . . ?
C5 C4 C3 120.0 . . ?
C4 C5 C8 118(4) . . ?
C6 C5 C4 120.0 . . ?
C6 C5 C8 121(4) . . ?
C5 C6 C7 120.0 . . ?
C6 C7 C2 120.0 . . ?
C8 O4 Cd1 106(3) . 2_564 ?
O4 C8 C5 125(5) . . ?
O3 C8 C5 117(5) . . ?
O3 C8 O4 110(3) . . ?
C8 O3 Cd1 93(2) . 2_564 ?
C1 O2 Cd1 95(2) . . ?
O6 N1 C3 115(2) . . ?
O6 N1 O5 128(3) . . ?
O5 N1 C3 115(2) . . ?
C10 N2 C9 127(5) . . ?

loop_
_geom_bond_atom_site_label_1
_geom_bond_atom_site_label_2
_geom_bond_distance
_geom_bond_site_symmetry_2
_geom_bond_publ_flag
Cd1 O1 2.35(4) 5 ?
Cd1 O1 2.35(4) . ?
Cd1 O4 2.21(5) 3_455 ?
Cd1 O4 2.21(5) 4_664 ?
Cd1 O3 2.47(5) 3_455 ?
Cd1 O3 2.47(5) 4_664 ?
Cd1 O2 2.43(4) 5 ?
Cd1 O2 2.43(4) . ?
O1 C1 1.18(3) . ?
C1 C2 1.43(3) . ?
C1 O2 1.21(2) . ?
C2 C3 1.3900 . ?
C2 C7 1.3900 . ?
C3 C4 1.3900 . ?
C3 N1 1.49(2) . ?
C4 C5 1.3900 . ?
C5 C6 1.3900 . ?
C5 C8 1.46(3) . ?
C6 C7 1.3900 . ?
O4 C8 1.23(3) . ?
C8 O3 1.20(3) . ?
O6 N1 1.217(19) . ?
N1 O5 1.218(19) . ?
N2 C9 1.30(3) . ?
N2 C10 1.29(3) . ?

loop_
_twin_individual_id
_twin_individual_mass_fraction_refined
1 0.497(16)
2 0.503(16)
